data_4134870
loop_
_publ_author_name
'Shi, Chao'
'Ma, Jia-Jun'
'Jiang, Jia-Ying'
'Hua, Miao-Miao'
'Xu, Qi'
'Yu, Hui'
'Zhang, Yi'
'Ye, Heng-Yun'

_publ_section_title
;
 Large Piezoelectric Response in Hybrid Rare-Earth Double Perovskite
 Relaxor Ferroelectrics.
;
_journal_issue 21
_journal_name_full 'Journal of the American Chemical Society'
_journal_page_first 9634
_journal_page_last 9641
_journal_paper_doi 10.1021/jacs.0c00480
_journal_volume 142
_journal_year 2020
_chemical_absolute_configuration ad
_chemical_formula_sum 'C16 H34 La N8 O20 Rb'
_chemical_formula_weight 882.89
_space_group_crystal_system cubic
_space_group_IT_number 198
_space_group_name_Hall 'P 2ac 2ab 3'
_space_group_name_H-M_alt 'P 21 3'
_atom_sites_solution_hydrogens mixed
_audit_creation_method SHELXL-2017/1
_cell_angle_alpha 90
_cell_angle_beta 90
_cell_angle_gamma 90
_cell_formula_units_Z 4
_cell_length_a 14.549
_cell_length_b 14.549
_cell_length_c 14.549
_cell_measurement_reflns_used 43172
_cell_measurement_temperature 350(2)
_cell_measurement_theta_max 27.8300
_cell_measurement_theta_min 1.9730
_cell_volume 3079.636
_computing_structure_refinement 'SHELXL-2017/1 (Sheldrick, 2017)'
_diffrn_ambient_temperature 350(2)
_diffrn_measured_fraction_theta_full 1.000
_diffrn_measured_fraction_theta_max 0.970
_diffrn_measurement_device_type 'RIGAKU SYNERGY'
_diffrn_radiation_type MoK\a
_diffrn_radiation_wavelength 0.71073
_diffrn_reflns_av_R_equivalents 0.0612
_diffrn_reflns_av_unetI/netI 0.0177
_diffrn_reflns_Laue_measured_fraction_full 1.000
_diffrn_reflns_Laue_measured_fraction_max 0.970
_diffrn_reflns_limit_h_max 21
_diffrn_reflns_limit_h_min -21
_diffrn_reflns_limit_k_max 21
_diffrn_reflns_limit_k_min -20
_diffrn_reflns_limit_l_max 21
_diffrn_reflns_limit_l_min -20
_diffrn_reflns_number 104850
_diffrn_reflns_point_group_measured_fraction_full 1.000
_diffrn_reflns_point_group_measured_fraction_max 0.950
_diffrn_reflns_theta_full 25.242
_diffrn_reflns_theta_max 31.974
_diffrn_reflns_theta_min 1.980
_exptl_absorpt_coefficient_mu 3.054
_exptl_absorpt_correction_T_max 1.00000
_exptl_absorpt_correction_T_min 0.71637
_exptl_absorpt_correction_type multi-scan
_exptl_crystal_colour colorless
_exptl_crystal_density_diffrn 1.904
_exptl_crystal_description block
_exptl_crystal_F_000 1760
_exptl_crystal_size_max 0.17
_exptl_crystal_size_mid 0.13
_exptl_crystal_size_min 0.12
_refine_diff_density_max 0.687
_refine_diff_density_min -1.138
_refine_diff_density_rms 0.157
_refine_ls_abs_structure_details
;
 Flack x determined using 1153 quotients [(I+)-(I-)]/[(I+)+(I-)]
 (Parsons, Flack and Wagner, Acta Cryst. B69 (2013) 249-259).
;
_refine_ls_abs_structure_Flack -0.002(6)
_refine_ls_extinction_method none
_refine_ls_goodness_of_fit_ref 1.107
_refine_ls_hydrogen_treatment constr
_refine_ls_matrix_type full
_refine_ls_number_parameters 151
_refine_ls_number_reflns 3415
_refine_ls_number_restraints 19
_refine_ls_restrained_S_all 1.104
_refine_ls_R_factor_all 0.0616
_refine_ls_R_factor_gt 0.0535
_refine_ls_shift/su_max 0.000
_refine_ls_shift/su_mean 0.000
_refine_ls_structure_factor_coef Fsqd
_refine_ls_weighting_details 'w=1/[\s^2^(Fo^2^)+(0.0785P)^2^+2.0642P] where P=(Fo^2^+2Fc^2^)/3'
_refine_ls_weighting_scheme calc
_refine_ls_wR_factor_gt 0.1382
_refine_ls_wR_factor_ref 0.1417
_reflns_Friedel_coverage 0.782
_reflns_Friedel_fraction_full 1.000
_reflns_Friedel_fraction_max 0.927
_reflns_number_gt 3064
_reflns_number_total 3415
_reflns_threshold_expression 'I > 2\s(I)'
_cod_data_source_file ja0c00480_si_002.cif
_cod_data_source_block (RM3HQ)2RbLa(NO3)6-T350K
_cod_depositor_comments 'Adding full bibliography for 4134868--4134872.cif.'
_cod_original_cell_volume 3079.4
_cod_database_code 4134870
_shelx_shelxl_version_number 2017/1
_shelx_space_group_comment
;
The symmetry employed for this shelxl refinement is uniquely defined
by the following loop, which should always be used as a source of
symmetry information in preference to the above space-group names.
They are only intended as comments.
;

loop_
_space_group_symop_operation_xyz
'x, y, z'
'-x+1/2, -y, z+1/2'
'-x, y+1/2, -z+1/2'
'x+1/2, -y+1/2, -z'
'z, x, y'
'z+1/2, -x+1/2, -y'
'-z+1/2, -x, y+1/2'
'-z, x+1/2, -y+1/2'
'y, z, x'
'-y, z+1/2, -x+1/2'
'y+1/2, -z+1/2, -x'
'-y+1/2, -z, x+1/2'

loop_
_atom_site_label
_atom_site_type_symbol
_atom_site_fract_x
_atom_site_fract_y
_atom_site_fract_z
_atom_site_U_iso_or_equiv
_atom_site_adp_type
_atom_site_occupancy
_atom_site_site_symmetry_order
_atom_site_calc_flag
_atom_site_refinement_flags_posn
_atom_site_refinement_flags_adp
_atom_site_refinement_flags_occupancy
_atom_site_disorder_assembly
_atom_site_disorder_group
La1 La -0.22964(2) 0.22964(2) -0.27036(2) 0.04679(18) Uani 1 3 d S T P . .
Rb2 Rb 0.27136(4) 0.22864(4) -0.22864(4) 0.0739(3) Uani 1 3 d S T P . .
O3 O -0.0675(4) 0.2198(6) -0.1887(4) 0.0729(15) Uani 1 1 d . . . . .
O5 O 0.0655(4) 0.2251(7) -0.2526(6) 0.112(3) Uani 1 1 d . . . . .
O6 O -0.0583(4) 0.2286(7) -0.3360(4) 0.0747(14) Uani 1 1 d . . . . .
O7 O -0.2354(6) 0.2938(4) -0.0972(4) 0.0764(15) Uani 1 1 d . . . . .
O9 O -0.2482(8) 0.2136(8) 0.0260(4) 0.126(4) Uani 1 1 d . . . . .
O10 O -0.2380(7) 0.1473(4) -0.1076(4) 0.0838(17) Uani 1 1 d . . . . .
N4 N -0.0177(4) 0.2238(5) -0.2588(5) 0.0680(16) Uani 1 1 d . . . . .
N8 N -0.2392(5) 0.2194(6) -0.0575(4) 0.0728(18) Uani 1 1 d . . . . .
N9 N -0.0295(5) -0.0295(5) -0.0295(5) 0.066(2) Uani 1 3 d S T P . .
O11 O 0.1726(8) 0.094(2) -0.053(2) 0.146(13) Uani 0.3333 1 d . . P . .
H11C H 0.194058 0.147806 -0.041581 0.175 Uiso 0.3333 1 d DR U P . .
C12 C 0.0695(6) 0.0695(6) 0.0695(6) 0.092(5) Uani 1 3 d S T P . .
H12A H 0.108573 0.108491 0.108491 0.111 Uiso 1 3 d R U P . .
C13 C 0.0138(8) 0.0380(8) -0.0893(7) 0.095(3) Uani 1 1 d . . . . .
H13A H -0.032855 0.076193 -0.117790 0.114 Uiso 1 1 calc R U . . .
H13B H 0.047716 0.006966 -0.137600 0.114 Uiso 1 1 calc R U . . .
C14 C 0.0800(8) 0.0986(10) -0.0318(10) 0.113(4) Uani 1 1 d . . . . .
H14A H 0.057420 0.162123 -0.037050 0.135 Uiso 1 1 d DR U . . .
C15 C -0.0918(6) -0.0918(6) -0.0918(6) 0.105(7) Uani 1 3 d S T P . .
H15A H -0.124748 -0.134930 -0.053800 0.126 Uiso 1 1 d R U . . .
C2 C 0.554(2) 0.093(2) 0.093(2) 0.194(9) Uani 1 1 d . U . . .
C3 C 0.4773(19) 0.117(2) -0.039(2) 0.193(9) Uani 1 1 d . U . . .
O2 O 0.3528(19) 0.1380(18) -0.0703(17) 0.106(8) Uani 0.3333 1 d . . P . .
C1 C 0.4433(18) -0.0187(18) 0.0468(18) 0.158(8) Uani 1 1 d . U . . .

loop_
_atom_site_aniso_label
_atom_site_aniso_U_11
_atom_site_aniso_U_22
_atom_site_aniso_U_33
_atom_site_aniso_U_23
_atom_site_aniso_U_13
_atom_site_aniso_U_12
La1 0.04679(18) 0.04679(18) 0.04679(18) -0.00057(14) 0.00057(14) 0.00057(14)
Rb2 0.0739(3) 0.0739(3) 0.0739(3) 0.0121(4) -0.0121(4) 0.0121(4)
O3 0.064(3) 0.078(4) 0.077(3) 0.002(3) -0.006(3) 0.002(3)
O5 0.048(3) 0.144(7) 0.145(7) 0.020(7) -0.012(4) 0.006(3)
O6 0.067(3) 0.088(3) 0.069(3) -0.001(4) 0.006(2) 0.005(4)
O7 0.088(4) 0.074(3) 0.067(3) -0.007(3) 0.002(3) 0.003(4)
O9 0.149(9) 0.184(9) 0.046(3) 0.004(4) 0.005(4) 0.009(9)
O10 0.106(5) 0.078(3) 0.067(3) 0.006(3) -0.001(4) -0.004(4)
N4 0.054(3) 0.065(3) 0.085(4) 0.006(4) -0.009(3) 0.006(3)
N8 0.069(4) 0.103(5) 0.047(3) 0.002(3) 0.002(3) 0.004(4)
N9 0.066(2) 0.066(2) 0.066(2) -0.005(3) -0.005(3) -0.005(3)
O11 0.112(19) 0.19(3) 0.13(2) -0.04(2) 0.027(18) -0.08(2)
C12 0.092(5) 0.092(5) 0.092(5) -0.027(4) -0.027(4) -0.027(4)
C13 0.111(8) 0.098(7) 0.075(5) 0.022(5) 0.020(6) -0.017(6)
C14 0.094(8) 0.124(9) 0.120(9) -0.030(8) 0.018(7) -0.034(7)
C15 0.105(7) 0.105(7) 0.105(7) -0.032(5) -0.032(5) -0.032(5)
C2 0.195(10) 0.193(10) 0.194(10) 0.001(3) -0.001(3) 0.001(3)
C3 0.193(9) 0.192(9) 0.192(9) 0.0000(14) -0.0003(14) -0.0008(14)
O2 0.113(16) 0.101(14) 0.105(15) 0.041(14) 0.013(14) 0.058(12)
C1 0.158(8) 0.158(8) 0.159(8) 0.0009(14) -0.0005(14) -0.0001(14)

loop_
_atom_type_symbol
_atom_type_description
_atom_type_scat_dispersion_real
_atom_type_scat_dispersion_imag
_atom_type_scat_source
C C 0.0033 0.0016 'International Tables Vol C Tables 4.2.6.8 and 6.1.1.4'
H H 0.0000 0.0000 'International Tables Vol C Tables 4.2.6.8 and 6.1.1.4'
La La -0.2871 2.4523 'International Tables Vol C Tables 4.2.6.8 and 6.1.1.4'
N N 0.0061 0.0033 'International Tables Vol C Tables 4.2.6.8 and 6.1.1.4'
O O 0.0106 0.0060 'International Tables Vol C Tables 4.2.6.8 and 6.1.1.4'
Rb Rb -0.9393 2.9676 'International Tables Vol C Tables 4.2.6.8 and 6.1.1.4'

loop_
_geom_angle_atom_site_label_1
_geom_angle_atom_site_label_2
_geom_angle_atom_site_label_3
_geom_angle
_geom_angle_site_symmetry_1
_geom_angle_site_symmetry_3
_geom_angle_publ_flag
O3 La1 O3 112.13(14) 7_454 10_554 ?
O3 La1 O3 112.13(14) 7_454 . ?
O3 La1 O3 112.13(14) 10_554 . ?
O3 La1 O10 179.5(4) 7_454 10_554 ?
O3 La1 O10 67.4(3) 10_554 10_554 ?
O3 La1 O10 68.0(3) . 10_554 ?
O3 La1 O10 67.4(3) 7_454 7_454 ?
O3 La1 O10 68.0(3) 10_554 7_454 ?
O3 La1 O10 179.5(4) . 7_454 ?
O10 La1 O10 112.44(15) 10_554 7_454 ?
O3 La1 O10 68.0(3) 7_454 . ?
O3 La1 O10 179.5(4) 10_554 . ?
O3 La1 O10 67.4(3) . . ?
O10 La1 O10 112.44(15) 10_554 . ?
O10 La1 O10 112.44(15) 7_454 . ?
O3 La1 O6 113.3(2) 7_454 . ?
O3 La1 O6 68.5(3) 10_554 . ?
O3 La1 O6 47.75(18) . . ?
O10 La1 O6 66.5(3) 10_554 . ?
O10 La1 O6 132.17(19) 7_454 . ?
O10 La1 O6 111.0(2) . . ?
O3 La1 O6 68.5(3) 7_454 10_554 ?
O3 La1 O6 47.75(18) 10_554 10_554 ?
O3 La1 O6 113.3(2) . 10_554 ?
O10 La1 O6 111.0(2) 10_554 10_554 ?
O10 La1 O6 66.5(3) 7_454 10_554 ?
O10 La1 O6 132.17(19) . 10_554 ?
O6 La1 O6 70.0(3) . 10_554 ?
O3 La1 O6 47.75(18) 7_454 7_454 ?
O3 La1 O6 113.3(2) 10_554 7_454 ?
O3 La1 O6 68.5(3) . 7_454 ?
O10 La1 O6 132.17(19) 10_554 7_454 ?
O10 La1 O6 111.0(2) 7_454 7_454 ?
O10 La1 O6 66.5(3) . 7_454 ?
O6 La1 O6 70.0(3) . 7_454 ?
O6 La1 O6 70.0(3) 10_554 7_454 ?
O3 La1 O7 68.0(3) 7_454 7_454 ?
O3 La1 O7 110.2(2) 10_554 7_454 ?
O3 La1 O7 133.0(2) . 7_454 ?
O10 La1 O7 112.3(2) 10_554 7_454 ?
O10 La1 O7 47.11(18) 7_454 7_454 ?
O10 La1 O7 70.2(3) . 7_454 ?
O6 La1 O7 178.4(3) . 7_454 ?
O6 La1 O7 109.9(2) 10_554 7_454 ?
O6 La1 O7 111.51(19) 7_454 7_454 ?
O3 La1 O7 133.0(2) 7_454 10_554 ?
O3 La1 O7 68.0(3) 10_554 10_554 ?
O3 La1 O7 110.2(2) . 10_554 ?
O10 La1 O7 47.11(18) 10_554 10_554 ?
O10 La1 O7 70.2(3) 7_454 10_554 ?
O10 La1 O7 112.3(2) . 10_554 ?
O6 La1 O7 109.9(2) . 10_554 ?
O6 La1 O7 111.51(19) 10_554 10_554 ?
O6 La1 O7 178.4(3) 7_454 10_554 ?
O7 La1 O7 68.6(3) 7_454 10_554 ?
O3 La1 O7 110.2(2) 7_454 . ?
O3 La1 O7 133.0(2) 10_554 . ?
O3 La1 O7 68.0(3) . . ?
O10 La1 O7 70.2(3) 10_554 . ?
O10 La1 O7 112.3(2) 7_454 . ?
O10 La1 O7 47.11(18) . . ?
O6 La1 O7 111.51(19) . . ?
O6 La1 O7 178.4(3) 10_554 . ?
O6 La1 O7 109.9(2) 7_454 . ?
O7 La1 O7 68.6(3) 7_454 . ?
O7 La1 O7 68.6(3) 10_554 . ?
O2 Rb2 O2 29.8(7) . 6 ?
O2 Rb2 O2 29.8(7) . 12_554 ?
O2 Rb2 O2 29.8(7) 6 12_554 ?
O2 Rb2 O5 119.3(6) . . ?
O2 Rb2 O5 146.4(5) 6 . ?
O2 Rb2 O5 119.0(6) 12_554 . ?
O2 Rb2 O5 119.0(6) . 6 ?
O2 Rb2 O5 119.3(6) 6 6 ?
O2 Rb2 O5 146.4(5) 12_554 6 ?
O5 Rb2 O5 84.5(3) . 6 ?
O2 Rb2 O5 146.4(5) . 12_554 ?
O2 Rb2 O5 119.0(6) 6 12_554 ?
O2 Rb2 O5 119.3(6) 12_554 12_554 ?
O5 Rb2 O5 84.5(3) . 12_554 ?
O5 Rb2 O5 84.5(3) 6 12_554 ?
O2 Rb2 O9 75.5(7) . 9 ?
O2 Rb2 O9 82.4(6) 6 9 ?
O2 Rb2 O9 53.3(5) 12_554 9 ?
O5 Rb2 O9 72.7(3) . 9 ?
O5 Rb2 O9 157.1(3) 6 9 ?
O5 Rb2 O9 91.4(3) 12_554 9 ?
O2 Rb2 O9 53.3(5) . 4 ?
O2 Rb2 O9 75.5(7) 6 4 ?
O2 Rb2 O9 82.4(6) 12_554 4 ?
O5 Rb2 O9 91.4(3) . 4 ?
O5 Rb2 O9 72.7(3) 6 4 ?
O5 Rb2 O9 157.1(3) 12_554 4 ?
O9 Rb2 O9 108.9(2) 9 4 ?
O2 Rb2 O9 82.4(6) . 7_554 ?
O2 Rb2 O9 53.3(5) 6 7_554 ?
O2 Rb2 O9 75.5(7) 12_554 7_554 ?
O5 Rb2 O9 157.1(3) . 7_554 ?
O5 Rb2 O9 91.4(3) 6 7_554 ?
O5 Rb2 O9 72.7(3) 12_554 7_554 ?
O9 Rb2 O9 108.9(2) 9 7_554 ?
O9 Rb2 O9 108.9(2) 4 7_554 ?
O2 Rb2 O11 48.7(6) . . ?
O2 Rb2 O11 76.6(5) 6 . ?
O2 Rb2 O11 56.6(8) 12_554 . ?
O5 Rb2 O11 70.7(3) . . ?
O5 Rb2 O11 119.4(5) 6 . ?
O5 Rb2 O11 142.4(5) 12_554 . ?
O9 Rb2 O11 54.9(5) 9 . ?
O9 Rb2 O11 54.4(5) 4 . ?
O9 Rb2 O11 129.8(4) 7_554 . ?
O2 Rb2 O11 56.6(8) . 6 ?
O2 Rb2 O11 48.7(6) 6 6 ?
O2 Rb2 O11 76.6(5) 12_554 6 ?
O5 Rb2 O11 142.4(5) . 6 ?
O5 Rb2 O11 70.7(3) 6 6 ?
O5 Rb2 O11 119.4(5) 12_554 6 ?
O9 Rb2 O11 129.8(4) 9 6 ?
O9 Rb2 O11 54.9(5) 4 6 ?
O9 Rb2 O11 54.4(5) 7_554 6 ?
O11 Rb2 O11 96.9(4) . 6 ?
O2 Rb2 O11 76.6(5) . 12_554 ?
O2 Rb2 O11 56.6(8) 6 12_554 ?
O2 Rb2 O11 48.7(6) 12_554 12_554 ?
O5 Rb2 O11 119.4(5) . 12_554 ?
O5 Rb2 O11 142.4(5) 6 12_554 ?
O5 Rb2 O11 70.7(3) 12_554 12_554 ?
O9 Rb2 O11 54.4(5) 9 12_554 ?
O9 Rb2 O11 129.8(4) 4 12_554 ?
O9 Rb2 O11 54.9(5) 7_554 12_554 ?
O11 Rb2 O11 96.9(4) . 12_554 ?
O11 Rb2 O11 96.9(4) 6 12_554 ?
O2 Rb2 H11C 45.3 . . ?
O2 Rb2 H11C 75.0 6 . ?
O2 Rb2 H11C 61.1 12_554 . ?
O5 Rb2 H11C 75.0 . . ?
O5 Rb2 H11C 108.2 6 . ?
O5 Rb2 H11C 154.3 12_554 . ?
O9 Rb2 H11C 68.1 9 . ?
O9 Rb2 H11C 41.1 4 . ?
O9 Rb2 H11C 127.5 7_554 . ?
O11 Rb2 H11C 13.3 . . ?
O11 Rb2 H11C 86.2 6 . ?
O11 Rb2 H11C 106.1 12_554 . ?
N4 O3 La1 98.4(4) . . ?
N4 O5 Rb2 177.6(8) . . ?
N4 O6 La1 96.7(4) . . ?
N8 O7 La1 97.8(4) . . ?
N8 O9 Rb2 157.1(9) . 4_455 ?
N8 O10 La1 98.0(4) . . ?
O5 N4 O3 121.1(8) . . ?
O5 N4 O6 121.8(8) . . ?
O3 N4 O6 117.1(6) . . ?
O9 N8 O7 122.1(9) . . ?
O9 N8 O10 120.8(9) . . ?
O7 N8 O10 117.1(6) . . ?
C13 N9 C13 111.7(6) 9 5 ?
C13 N9 C13 111.7(6) 9 . ?
C13 N9 C13 111.7(6) 5 . ?
C13 N9 C15 107.1(7) 9 . ?
C13 N9 C15 107.1(7) 5 . ?
C13 N9 C15 107.1(7) . . ?
C14 O11 Rb2 122.2(17) . . ?
C14 O11 H11C 105.9 . . ?
Rb2 O11 H11C 58.9 . . ?
C14 C12 C14 109.3(7) 9 5 ?
C14 C12 C14 109.3(7) 9 . ?
C14 C12 C14 109.3(7) 5 . ?
C14 C12 H12A 109.6 9 . ?
C14 C12 H12A 109.7 5 . ?
C14 C12 H12A 109.7 . . ?
N9 C13 C14 109.3(10) . . ?
N9 C13 H13A 109.8 . . ?
C14 C13 H13A 109.8 . . ?
N9 C13 H13B 109.8 . . ?
C14 C13 H13B 109.8 . . ?
H13A C13 H13B 108.3 . . ?
O11 C14 C12 107.2(16) . . ?
O11 C14 C13 117.4(17) . . ?
C12 C14 C13 107.4(9) . . ?
O11 C14 H14A 110.5 . . ?
C12 C14 H14A 107.4 . . ?
C13 C14 H14A 106.5 . . ?
N9 C15 H15A 109.4 . . ?
N9 C15 H15A 109.353(3) . 5 ?
H15A C15 H15A 109.6 . 5 ?
N9 C15 H15A 109.353(2) . 9 ?
H15A C15 H15A 109.6 . 9 ?
H15A C15 H15A 109.6 5 9 ?
C1 C3 O2 151(2) 6 6 ?
C1 C3 C3 94.0(14) 6 12_554 ?
O2 C3 C3 88.0(13) 6 12_554 ?
C1 C3 C3 89.9(16) 6 6 ?
O2 C3 C3 66.5(16) 6 6 ?
C3 C3 C3 60.000(2) 12_554 6 ?
C1 C3 O2 146(2) 6 . ?
O2 C3 O2 49.3(16) 6 . ?
C3 C3 O2 53.4(13) 12_554 . ?
C3 C3 O2 81.1(13) 6 . ?
O2 O2 O2 60.001(1) 6 12_554 ?
O2 O2 C3 98.8(14) 6 12_554 ?
O2 O2 C3 73.6(18) 12_554 12_554 ?
O2 O2 C3 57.1(14) 6 . ?
O2 O2 C3 89.2(13) 12_554 . ?
C3 O2 C3 60.2(18) 12_554 . ?
O2 O2 Rb2 75.1(4) 6 . ?
O2 O2 Rb2 75.1(4) 12_554 . ?
C3 O2 Rb2 146.5(19) 12_554 . ?
C3 O2 Rb2 130.8(13) . . ?
C2 C1 C3 107(3) 12_554 12_554 ?
C2 C1 C1 98(3) 12_554 12_554 ?
C3 C1 C1 85.8(14) 12_554 12_554 ?
C2 C1 C1 152(2) 12_554 6 ?
C3 C1 C1 89.6(15) 12_554 6 ?
C1 C1 C1 59.999(1) 12_554 6 ?

loop_
_geom_bond_atom_site_label_1
_geom_bond_atom_site_label_2
_geom_bond_distance
_geom_bond_site_symmetry_2
_geom_bond_publ_flag
La1 O3 2.645(6) 7_454 ?
La1 O3 2.645(6) 10_554 ?
La1 O3 2.645(6) . ?
La1 O10 2.656(6) 10_554 ?
La1 O10 2.656(6) 7_454 ?
La1 O10 2.656(6) . ?
La1 O6 2.670(6) . ?
La1 O6 2.670(6) 10_554 ?
La1 O6 2.670(6) 7_454 ?
La1 O7 2.688(6) 7_454 ?
La1 O7 2.688(6) 10_554 ?
La1 O7 2.688(6) . ?
Rb2 O2 2.91(2) . ?
Rb2 O2 2.91(2) 6 ?
Rb2 O2 2.91(2) 12_554 ?
Rb2 O5 3.015(6) . ?
Rb2 O5 3.015(6) 6 ?
Rb2 O5 3.015(6) 12_554 ?
Rb2 O9 3.079(7) 9 ?
Rb2 O9 3.079(7) 4 ?
Rb2 O9 3.079(7) 7_554 ?
Rb2 O11 3.53(3) . ?
Rb2 O11 3.53(3) 6 ?
Rb2 O11 3.53(3) 12_554 ?
Rb2 H11C 3.1709 . ?
O3 N4 1.252(9) . ?
O5 N4 1.215(8) . ?
O6 N4 1.271(8) . ?
O7 N8 1.227(10) . ?
O9 N8 1.225(9) . ?
O10 N8 1.277(10) . ?
N9 C13 1.455(10) 9 ?
N9 C13 1.455(10) 5 ?
N9 C13 1.455(10) . ?
N9 C15 1.570(18) . ?
O11 C14 1.383(7) . ?
O11 H11C 0.8534 . ?
C12 C14 1.541(15) 9 ?
C12 C14 1.541(15) 5 ?
C12 C14 1.541(15) . ?
C12 H12A 0.9826 . ?
C13 C14 1.551(19) . ?
C13 H13A 0.9700 . ?
C13 H13B 0.9700 . ?
C14 H14A 0.9840 . ?
C15 H15A 0.9638 . ?
C15 H15A 0.9638 5 ?
C15 H15A 0.9638 9 ?
C2 C1 1.21(3) 6 ?
C3 C1 1.58(4) 6 ?
C3 O2 1.66(3) 6 ?
C3 C3 1.79(5) 12_554 ?
C3 C3 1.79(5) 6 ?
C3 O2 1.89(3) . ?
O2 O2 1.50(4) 6 ?
O2 O2 1.50(4) 12_554 ?
C1 C1 1.91(5) 12_554 ?
C1 C1 1.91(5) 6 ?

loop_
_geom_torsion_atom_site_label_1
_geom_torsion_atom_site_label_2
_geom_torsion_atom_site_label_3
_geom_torsion_atom_site_label_4
_geom_torsion
_geom_torsion_site_symmetry_1
_geom_torsion_site_symmetry_2
_geom_torsion_site_symmetry_3
_geom_torsion_site_symmetry_4
_geom_torsion_publ_flag
La1 O3 N4 O5 177.0(8) . . . . ?
La1 O3 N4 O6 -1.3(8) . . . . ?
La1 O6 N4 O5 -177.0(8) . . . . ?
La1 O6 N4 O3 1.3(8) . . . . ?
Rb2 O9 N8 O7 -31(3) 4_455 . . . ?
Rb2 O9 N8 O10 153.1(17) 4_455 . . . ?
La1 O7 N8 O9 -175.8(9) . . . . ?
La1 O7 N8 O10 0.7(8) . . . . ?
La1 O10 N8 O9 175.8(8) . . . . ?
La1 O10 N8 O7 -0.7(8) . . . . ?
C13 N9 C13 C14 -60.3(12) 9 . . . ?
C13 N9 C13 C14 65.7(12) 5 . . . ?
C15 N9 C13 C14 -177.3(8) . . . . ?
Rb2 O11 C14 C12 -154.4(11) . . . . ?
Rb2 O11 C14 C13 85(2) . . . . ?
C14 C12 C14 O11 -65(2) 9 . . . ?
C14 C12 C14 O11 175.8(16) 5 . . . ?
C14 C12 C14 C13 62.3(10) 9 . . . ?
C14 C12 C14 C13 -57.2(12) 5 . . . ?
N9 C13 C14 O11 116(2) . . . . ?
N9 C13 C14 C12 -4.4(12) . . . . ?
C1 C3 O2 O2 -143(5) 6 . . 6 ?
C3 C3 O2 O2 -126(3) 12_554 . . 6 ?
C3 C3 O2 O2 -66(2) 6 . . 6 ?
C1 C3 O2 O2 -89(4) 6 . . 12_554 ?
O2 C3 O2 O2 54.1(7) 6 . . 12_554 ?
C3 C3 O2 O2 -71(2) 12_554 . . 12_554 ?
C3 C3 O2 O2 -12(2) 6 . . 12_554 ?
C1 C3 O2 C3 -17(4) 6 . . 12_554 ?
O2 C3 O2 C3 126(3) 6 . . 12_554 ?
C3 C3 O2 C3 59.0(7) 6 . . 12_554 ?
C1 C3 O2 Rb2 -158(3) 6 . . . ?
O2 C3 O2 Rb2 -15.3(19) 6 . . . ?
C3 C3 O2 Rb2 -141(3) 12_554 . . . ?
C3 C3 O2 Rb2 -81.8(18) 6 . . . ?
